data_7710902
loop_
_publ_author_name
'Chishiro, Akane'
'Akioka, Ippei'
'Sumida, Akifumi'
'Oka, Kouki'
'Tonai, Norimitsu'
'Yumura, Takashi'
'Imoto, Hiroaki'
'Naka, Kensuke'

_publ_section_title
;
 Tetrachlorocatecholates of triarylarsines as a novel class of Lewis acids
;
_journal_name_full 'Dalton Transactions'
_journal_paper_doi 10.1039/D2DT02145E
_journal_year 2022
_chemical_formula_moiety 'C24 H8 As Cl4 F5 O2'
_chemical_formula_sum 'C24 H8 As Cl4 F5 O2'
_chemical_formula_weight 640.02
_space_group_crystal_system monoclinic
_space_group_IT_number 14
_space_group_name_Hall '-P 2ybc'
_space_group_name_H-M_alt 'P 1 21/c 1'
_atom_sites_solution_hydrogens geom
_atom_sites_solution_primary dual
_audit_creation_date 2021-04-22
_audit_creation_method
;
Olex2 1.3-ac4
(compiled 2020.11.27 svn.r5f609507 for Rigaku Oxford Diffraction, GUI svn.r6214)
;
_audit_update_record
;
2022-03-04 deposited with the CCDC.	2022-07-29 downloaded from the CCDC.
;
_cell_angle_alpha 90
_cell_angle_beta 117.110(8)
_cell_angle_gamma 90
_cell_formula_units_Z 8
_cell_length_a 18.5696(11)
_cell_length_b 16.0085(5)
_cell_length_c 17.3520(11)
_cell_measurement_reflns_used 5111
_cell_measurement_temperature 93.15
_cell_measurement_theta_max 31.1470
_cell_measurement_theta_min 2.7800
_cell_volume 4591.5(5)
_computing_cell_refinement 'CrysAlisPro 1.171.41.80a (Rigaku OD, 2020)'
_computing_data_collection 'CrysAlisPro 1.171.41.80a (Rigaku OD, 2020)'
_computing_data_reduction 'CrysAlisPro 1.171.41.80a (Rigaku OD, 2020)'
_computing_molecular_graphics 'Olex2 1.3-ac4 (Dolomanov et al., 2009)'
_computing_publication_material 'Olex2 1.3-ac4 (Dolomanov et al., 2009)'
_computing_structure_refinement 'SHELXL 2018/3 (Sheldrick, 2015)'
_computing_structure_solution 'ShelXT (Sheldrick, 2015)'
_diffrn_ambient_temperature 93.15
_diffrn_detector_area_resol_mean 6.83
_diffrn_detector_type 'Rigaku Mercury area detector'
_diffrn_measured_fraction_theta_full 0.999
_diffrn_measured_fraction_theta_max 0.997
_diffrn_measurement_details
;
List of Runs (angles in degrees, time in seconds):

  # Type    Start    End  Width  t~exp~   \w     \q     \k     \f   Frames
#--------------------------------------------------------------------------
  1  \w     26.00  51.00   0.05   15.00    --   30.00  54.00 -30.00  500
  2  \w    -53.00 -24.00   0.05   15.00    --   30.00  54.00 -60.00  580
  3  \w    -22.00 108.00   0.05   15.00    --   30.00  54.00-150.00 2600
  4  \w     81.00 107.00   0.05   15.00    --   30.00  54.00-180.00  520
  5  \w    -49.00  27.00   0.05   15.00    --   30.00  54.00 -30.00 1520
;
_diffrn_measurement_device 'fixed-chi diffractometer'
_diffrn_measurement_device_type 'Rigaku XtaLAB mini'
_diffrn_measurement_method '\w scans'
_diffrn_radiation_type MoK\a
_diffrn_radiation_wavelength 0.71073
_diffrn_reflns_av_unetI/netI 0.1203
_diffrn_reflns_Laue_measured_fraction_full 0.999
_diffrn_reflns_Laue_measured_fraction_max 0.997
_diffrn_reflns_limit_h_max 23
_diffrn_reflns_limit_h_min -23
_diffrn_reflns_limit_k_max 20
_diffrn_reflns_limit_k_min -20
_diffrn_reflns_limit_l_max 21
_diffrn_reflns_limit_l_min -21
_diffrn_reflns_number 9396
_diffrn_reflns_point_group_measured_fraction_full 0.999
_diffrn_reflns_point_group_measured_fraction_max 0.997
_diffrn_reflns_theta_full 25.242
_diffrn_reflns_theta_max 26.744
_diffrn_reflns_theta_min 2.521
_exptl_absorpt_coefficient_mu 2.010
_exptl_absorpt_correction_T_max 1.00000
_exptl_absorpt_correction_T_min 0.40731
_exptl_absorpt_correction_type multi-scan
_exptl_absorpt_process_details
;
CrysAlisPro 1.171.41.80a (Rigaku Oxford Diffraction, 2020)
Empirical absorption correction using spherical harmonics,
implemented in SCALE3 ABSPACK scaling algorithm.
;
_exptl_crystal_colour yellow
_exptl_crystal_colour_primary yellow
_exptl_crystal_density_diffrn 1.852
_exptl_crystal_description prism
_exptl_crystal_F_000 2512
_exptl_crystal_size_max 0.21
_exptl_crystal_size_mid 0.16
_exptl_crystal_size_min 0.13
_refine_diff_density_max 1.146
_refine_diff_density_min -0.725
_refine_diff_density_rms 0.152
_refine_ls_extinction_method none
_refine_ls_goodness_of_fit_ref 0.931
_refine_ls_hydrogen_treatment constr
_refine_ls_matrix_type full
_refine_ls_number_parameters 650
_refine_ls_number_reflns 9396
_refine_ls_number_restraints 0
_refine_ls_restrained_S_all 0.931
_refine_ls_R_factor_all 0.1148
_refine_ls_R_factor_gt 0.0544
_refine_ls_shift/su_max 0.002
_refine_ls_shift/su_mean 0.000
_refine_ls_structure_factor_coef Fsqd
_refine_ls_weighting_details 'w=1/[\s^2^(Fo^2^)+(0.0721P)^2^] where P=(Fo^2^+2Fc^2^)/3'
_refine_ls_weighting_scheme calc
_refine_ls_wR_factor_gt 0.1292
_refine_ls_wR_factor_ref 0.1443
_reflns_Friedel_coverage 0.000
_reflns_number_gt 5076
_reflns_number_total 9396
_reflns_threshold_expression 'I > 2\s(I)'
_twin_special_details
;
Component 2 rotated by -179.7085\% 
around [1.00 0.00 0.01] (reciprocal) or [0.90 0.00 0.44] (direct)
;
_cod_data_source_file d2dt02145e2.cif
_cod_data_source_block 6
_cod_database_code 7710902
_shelx_shelxl_version_number 2018/3
_shelx_space_group_comment
;
The symmetry employed for this shelxl refinement is uniquely defined
by the following loop, which should always be used as a source of
symmetry information in preference to the above space-group names.
They are only intended as comments.
;
_olex2_refinement_description
;
1. Twinned data refinement
 Scales: 0.9413(8)
 0.0587(8)
2. Fixed Uiso
 At 1.2 times of:
  All C(H) groups
3.a Aromatic/amide H refined with riding coordinates:
 C4(H4), C27(H27), C8(H8), C11(H11), C34(H34), C35(H35), C2(H2), C3(H3),
 C5(H5), C26(H26), C9(H9), C28(H28), C10(H10), C29(H29), C32(H32), C33(H33)
;
_olex2_submission_special_instructions 'No special instructions were received'
_oxdiff_exptl_absorpt_empirical_details
;
Empirical correction (ABSPACK) includes:
- Absorption correction using spherical harmonics
- Frame scaling
;

loop_
_space_group_symop_operation_xyz
'x, y, z'
'-x, y+1/2, -z+1/2'
'-x, -y, -z'
'x, -y-1/2, z-1/2'

loop_
_atom_site_label
_atom_site_type_symbol
_atom_site_fract_x
_atom_site_fract_y
_atom_site_fract_z
_atom_site_U_iso_or_equiv
_atom_site_adp_type
_atom_site_occupancy
_atom_site_site_symmetry_order
_atom_site_calc_flag
_atom_site_refinement_flags_posn
_atom_site_refinement_flags_adp
_atom_site_refinement_flags_occupancy
_atom_site_disorder_assembly
_atom_site_disorder_group
As1 As 0.23946(4) 1.12128(4) 0.17426(5) 0.01850(18) Uani 1 1 d . . . . .
As2 As 0.24712(4) 1.62093(4) 0.27955(5) 0.01883(18) Uani 1 1 d . . . . .
Cl2 Cl 0.36425(11) 1.38662(11) -0.03121(12) 0.0266(4) Uani 1 1 d . . . . .
Cl1 Cl 0.44213(10) 1.24450(11) 0.10862(12) 0.0259(4) Uani 1 1 d . . . . .
Cl4 Cl 0.06742(10) 1.28871(11) -0.07679(12) 0.0261(4) Uani 1 1 d . . . . .
Cl5 Cl 0.44929(10) 1.74430(11) 0.54257(12) 0.0276(4) Uani 1 1 d . . . . .
Cl3 Cl 0.17566(11) 1.40896(10) -0.12401(12) 0.0254(4) Uani 1 1 d . . . . .
Cl8 Cl 0.07469(10) 1.78932(11) 0.36299(12) 0.0264(4) Uani 1 1 d . . . . .
Cl7 Cl 0.18376(11) 1.90966(11) 0.51593(12) 0.0258(4) Uani 1 1 d . . . . .
Cl6 Cl 0.37154(11) 1.88734(11) 0.60568(12) 0.0281(4) Uani 1 1 d . . . . .
F5 F 0.3836(2) 1.2278(2) 0.3075(3) 0.0263(10) Uani 1 1 d . . . . .
F6 F 0.3889(2) 1.7270(2) 0.2814(3) 0.0290(10) Uani 1 1 d . . . . .
F8 F 0.2471(3) 1.9159(3) 0.0585(3) 0.0383(11) Uani 1 1 d . . . . .
O1 O 0.3180(3) 1.1495(3) 0.1386(3) 0.0203(11) Uani 1 1 d . . . . .
F3 F 0.2473(3) 1.4152(3) 0.3995(3) 0.0357(11) Uani 1 1 d . . . . .
F4 F 0.3873(2) 1.3535(3) 0.4090(3) 0.0321(11) Uani 1 1 d . . . . .
F2 F 0.1034(2) 1.3469(3) 0.2880(3) 0.0338(11) Uani 1 1 d . . . . .
O3 O 0.3249(3) 1.6516(3) 0.3902(3) 0.0254(12) Uani 1 1 d . . . . .
F7 F 0.3884(3) 1.8555(3) 0.1824(3) 0.0389(12) Uani 1 1 d . . . . .
F1 F 0.0987(2) 1.2217(2) 0.1863(3) 0.0301(10) Uani 1 1 d . . . . .
F9 F 0.1056(3) 1.8458(3) 0.0335(3) 0.0379(12) Uani 1 1 d . . . . .
F10 F 0.1041(2) 1.7170(3) 0.1302(3) 0.0330(11) Uani 1 1 d . . . . .
O2 O 0.1671(3) 1.1686(3) 0.0655(3) 0.0248(12) Uani 1 1 d . . . . .
O4 O 0.1742(3) 1.6701(3) 0.3167(3) 0.0234(12) Uani 1 1 d . . . . .
C21 C 0.3028(4) 1.3218(4) -0.0061(4) 0.0192(15) Uani 1 1 d . . . . .
C1 C 0.3164(4) 1.0432(4) 0.2558(4) 0.0152(15) Uani 1 1 d . . . . .
C46 C 0.3111(4) 1.8229(4) 0.5218(4) 0.0160(15) Uani 1 1 d . . . . .
C43 C 0.2149(4) 1.7207(4) 0.3837(4) 0.0201(16) Uani 1 1 d . . . . .
C41 C 0.3190(4) 1.8199(4) 0.1697(5) 0.0230(17) Uani 1 1 d . . . . .
C4 C 0.4009(4) 0.9242(4) 0.3793(5) 0.0262(18) Uani 1 1 d . . . . .
H4 H 0.430456 0.883879 0.422359 0.031 Uiso 1 1 calc R U . . .
C19 C 0.2898(4) 1.2097(4) 0.0765(4) 0.0172(15) Uani 1 1 d . . . . .
C37 C 0.2464(4) 1.7156(4) 0.2085(4) 0.0178(15) Uani 1 1 d . . . . .
C48 C 0.2974(4) 1.7117(4) 0.4245(4) 0.0176(15) Uani 1 1 d . . . . .
C20 C 0.3395(4) 1.2596(4) 0.0563(4) 0.0190(15) Uani 1 1 d . . . . .
C7 C 0.1855(4) 0.9820(4) 0.2240(4) 0.0189(16) Uani 1 1 d . . . . .
C27 C 0.4507(5) 1.4842(5) 0.2949(5) 0.0310(19) Uani 1 1 d . . . . .
H27 H 0.508129 1.483871 0.324518 0.037 Uiso 1 1 calc R U . . .
C36 C 0.1615(4) 1.5445(4) 0.2087(5) 0.0205(16) Uani 1 1 d . . . . .
C8 C 0.1326(4) 0.9261(4) 0.2307(5) 0.0274(18) Uani 1 1 d . . . . .
H8 H 0.152938 0.882200 0.272019 0.033 Uiso 1 1 calc R U . . .
C22 C 0.2208(4) 1.3320(4) -0.0467(4) 0.0194(16) Uani 1 1 d . . . . .
C11 C 0.0721(4) 1.0553(5) 0.1116(5) 0.0251(17) Uani 1 1 d . . . . .
H11 H 0.051619 1.100368 0.071809 0.030 Uiso 1 1 calc R U . . .
C13 C 0.2413(4) 1.2171(4) 0.2440(5) 0.0213(16) Uani 1 1 d . . . . .
C34 C 0.0283(5) 1.4920(4) 0.1290(5) 0.0274(18) Uani 1 1 d . . . . .
H34 H -0.027790 1.493271 0.113607 0.033 Uiso 1 1 calc R U . . .
C42 C 0.3176(4) 1.7530(4) 0.2212(5) 0.0219(16) Uani 1 1 d . . . . .
C35 C 0.0793(4) 1.5492(4) 0.1851(4) 0.0227(17) Uani 1 1 d . . . . .
H35 H 0.059078 1.591962 0.207992 0.027 Uiso 1 1 calc R U . . .
C31 C 0.1928(4) 1.4819(4) 0.1764(5) 0.0223(16) Uani 1 1 d . . . . .
C47 C 0.3475(4) 1.7601(4) 0.4940(4) 0.0174(15) Uani 1 1 d . . . . .
C2 C 0.3996(4) 1.0455(4) 0.2955(4) 0.0221(17) Uani 1 1 d . . . . .
H2 H 0.427613 1.087035 0.280566 0.027 Uiso 1 1 calc R U . . .
C18 C 0.3138(4) 1.2537(4) 0.3001(5) 0.0209(16) Uani 1 1 d . . . . .
C6 C 0.2733(4) 0.9813(4) 0.2742(4) 0.0182(15) Uani 1 1 d . . . . .
C44 C 0.1772(4) 1.7818(4) 0.4120(4) 0.0193(15) Uani 1 1 d . . . . .
C45 C 0.2275(4) 1.8330(4) 0.4812(4) 0.0190(15) Uani 1 1 d . . . . .
C12 C 0.1526(4) 1.0478(4) 0.1634(4) 0.0204(16) Uani 1 1 d . . . . .
C3 C 0.4417(4) 0.9861(4) 0.3577(5) 0.0245(17) Uani 1 1 d . . . . .
H3 H 0.499135 0.987275 0.386188 0.029 Uiso 1 1 calc R U . . .
C5 C 0.3175(4) 0.9221(4) 0.3378(5) 0.0236(17) Uani 1 1 d . . . . .
H5 H 0.289682 0.880154 0.352550 0.028 Uiso 1 1 calc R U . . .
C26 C 0.4073(4) 1.5459(4) 0.3144(5) 0.0224(16) Uani 1 1 d . . . . .
H26 H 0.435009 1.588573 0.355307 0.027 Uiso 1 1 calc R U . . .
C30 C 0.2818(4) 1.4812(4) 0.2126(5) 0.0216(16) Uani 1 1 d . . . . .
C24 C 0.2074(4) 1.2184(4) 0.0369(4) 0.0180(15) Uani 1 1 d . . . . .
C9 C 0.0484(5) 0.9328(5) 0.1770(5) 0.0309(19) Uani 1 1 d . . . . .
H9 H 0.012609 0.893728 0.182691 0.037 Uiso 1 1 calc R U . . .
C28 C 0.4107(5) 1.4250(4) 0.2341(5) 0.0295(18) Uani 1 1 d . . . . .
H28 H 0.440408 1.384853 0.219844 0.035 Uiso 1 1 calc R U . . .
C10 C 0.0186(5) 0.9949(4) 0.1174(5) 0.0296(19) Uani 1 1 d . . . . .
H10 H -0.037800 0.998077 0.079656 0.036 Uiso 1 1 calc R U . . .
C38 C 0.1765(4) 1.7482(4) 0.1461(5) 0.0230(17) Uani 1 1 d . . . . .
C29 C 0.3272(5) 1.4228(4) 0.1928(5) 0.0248(17) Uani 1 1 d . . . . .
H29 H 0.300166 1.381172 0.150341 0.030 Uiso 1 1 calc R U . . .
C16 C 0.2448(5) 1.3510(4) 0.3501(5) 0.0262(17) Uani 1 1 d . . . . .
C14 C 0.1705(4) 1.2507(4) 0.2409(5) 0.0221(16) Uani 1 1 d . . . . .
C17 C 0.3163(4) 1.3207(4) 0.3543(5) 0.0238(17) Uani 1 1 d . . . . .
C25 C 0.3242(4) 1.5433(4) 0.2730(4) 0.0188(15) Uani 1 1 d . . . . .
C39 C 0.1753(4) 1.8157(4) 0.0929(5) 0.0262(18) Uani 1 1 d . . . . .
C40 C 0.2471(5) 1.8502(4) 0.1071(5) 0.0285(18) Uani 1 1 d . . . . .
C32 C 0.1402(5) 1.4254(4) 0.1182(5) 0.0260(18) Uani 1 1 d . . . . .
H32 H 0.160022 1.382604 0.094961 0.031 Uiso 1 1 calc R U . . .
C33 C 0.0589(5) 1.4311(4) 0.0940(5) 0.0297(19) Uani 1 1 d . . . . .
H33 H 0.022631 1.392959 0.052542 0.036 Uiso 1 1 calc R U . . .
C23 C 0.1703(4) 1.2803(4) -0.0277(5) 0.0213(16) Uani 1 1 d . . . . .
C15 C 0.1725(4) 1.3170(4) 0.2941(5) 0.0258(17) Uani 1 1 d . . . . .

loop_
_atom_site_aniso_label
_atom_site_aniso_U_11
_atom_site_aniso_U_22
_atom_site_aniso_U_33
_atom_site_aniso_U_23
_atom_site_aniso_U_13
_atom_site_aniso_U_12
As1 0.0194(4) 0.0111(3) 0.0246(4) 0.0032(3) 0.0097(3) 0.0005(3)
As2 0.0189(4) 0.0112(3) 0.0246(4) -0.0026(3) 0.0084(3) 0.0009(3)
Cl2 0.0289(10) 0.0215(9) 0.0297(10) 0.0031(8) 0.0138(8) -0.0072(8)
Cl1 0.0183(9) 0.0262(9) 0.0318(10) 0.0041(8) 0.0104(8) 0.0011(7)
Cl4 0.0199(10) 0.0246(9) 0.0307(10) 0.0056(8) 0.0088(8) 0.0037(7)
Cl5 0.0179(9) 0.0304(10) 0.0307(10) -0.0017(8) 0.0079(8) 0.0010(7)
Cl3 0.0328(11) 0.0152(8) 0.0276(10) 0.0067(7) 0.0132(9) 0.0040(7)
Cl8 0.0195(10) 0.0256(10) 0.0329(10) -0.0022(8) 0.0110(9) 0.0029(7)
Cl7 0.0320(10) 0.0157(8) 0.0313(10) -0.0030(7) 0.0157(9) 0.0041(7)
Cl6 0.0310(10) 0.0221(9) 0.0303(10) -0.0086(8) 0.0133(9) -0.0071(8)
F5 0.014(2) 0.020(2) 0.038(3) -0.0002(18) 0.006(2) 0.0015(16)
F6 0.021(2) 0.020(2) 0.040(3) -0.0024(19) 0.009(2) -0.0027(17)
F8 0.057(3) 0.020(2) 0.044(3) 0.006(2) 0.028(3) 0.000(2)
O1 0.022(3) 0.013(2) 0.031(3) 0.008(2) 0.017(2) 0.0034(19)
F3 0.048(3) 0.020(2) 0.041(3) -0.008(2) 0.021(2) 0.004(2)
F4 0.032(3) 0.024(2) 0.033(2) -0.0077(19) 0.009(2) -0.0017(18)
F2 0.031(3) 0.030(2) 0.047(3) 0.005(2) 0.024(2) 0.0097(19)
O3 0.021(3) 0.023(3) 0.026(3) -0.005(2) 0.005(2) 0.002(2)
F7 0.037(3) 0.028(3) 0.056(3) 0.002(2) 0.024(2) -0.015(2)
F1 0.016(2) 0.024(2) 0.047(3) -0.003(2) 0.011(2) -0.0007(17)
F9 0.038(3) 0.023(2) 0.041(3) 0.008(2) 0.007(2) 0.010(2)
F10 0.024(2) 0.024(2) 0.048(3) 0.009(2) 0.014(2) 0.0027(18)
O2 0.025(3) 0.022(3) 0.027(3) 0.010(2) 0.011(2) 0.003(2)
O4 0.019(3) 0.016(3) 0.031(3) -0.011(2) 0.009(2) 0.000(2)
C21 0.025(4) 0.012(3) 0.020(4) -0.003(3) 0.011(3) -0.001(3)
C1 0.021(4) 0.006(3) 0.019(4) 0.002(3) 0.009(3) 0.002(3)
C46 0.022(4) 0.011(3) 0.016(3) -0.001(3) 0.009(3) -0.002(3)
C43 0.025(4) 0.012(3) 0.024(4) -0.001(3) 0.012(3) 0.001(3)
C41 0.022(4) 0.015(4) 0.032(4) -0.004(3) 0.013(4) -0.004(3)
C4 0.036(5) 0.012(4) 0.030(4) 0.005(3) 0.014(4) 0.005(3)
C19 0.017(4) 0.016(4) 0.017(4) 0.003(3) 0.006(3) 0.001(3)
C37 0.023(4) 0.012(3) 0.019(4) -0.005(3) 0.010(3) 0.005(3)
C48 0.023(4) 0.012(3) 0.019(4) 0.000(3) 0.011(3) 0.003(3)
C20 0.023(4) 0.018(4) 0.015(3) -0.002(3) 0.007(3) -0.005(3)
C7 0.027(4) 0.007(3) 0.022(4) -0.003(3) 0.010(3) 0.001(3)
C27 0.038(5) 0.021(4) 0.044(5) 0.003(4) 0.027(4) 0.013(3)
C36 0.029(4) 0.008(3) 0.026(4) -0.001(3) 0.014(4) -0.001(3)
C8 0.033(5) 0.013(4) 0.038(5) 0.002(3) 0.018(4) 0.001(3)
C22 0.024(4) 0.014(4) 0.019(4) 0.002(3) 0.009(3) 0.000(3)
C11 0.023(4) 0.026(4) 0.028(4) -0.001(3) 0.013(4) -0.003(3)
C13 0.027(4) 0.011(3) 0.028(4) 0.002(3) 0.014(4) 0.005(3)
C34 0.027(4) 0.019(4) 0.037(5) -0.002(3) 0.016(4) -0.010(3)
C42 0.019(4) 0.013(3) 0.028(4) -0.007(3) 0.006(3) 0.002(3)
C35 0.027(4) 0.011(3) 0.024(4) -0.002(3) 0.006(3) -0.002(3)
C31 0.031(4) 0.012(4) 0.026(4) 0.004(3) 0.015(4) -0.001(3)
C47 0.022(4) 0.014(3) 0.019(4) 0.002(3) 0.013(3) 0.002(3)
C2 0.032(4) 0.009(3) 0.023(4) -0.003(3) 0.010(4) 0.002(3)
C18 0.022(4) 0.015(4) 0.030(4) 0.008(3) 0.015(3) -0.003(3)
C6 0.032(4) 0.005(3) 0.024(4) -0.004(3) 0.018(3) 0.001(3)
C44 0.021(4) 0.020(4) 0.021(4) -0.001(3) 0.014(3) 0.002(3)
C45 0.030(4) 0.007(3) 0.022(4) 0.000(3) 0.014(3) 0.003(3)
C12 0.025(4) 0.018(4) 0.016(4) -0.001(3) 0.007(3) -0.005(3)
C3 0.018(4) 0.024(4) 0.030(4) -0.003(3) 0.010(3) 0.003(3)
C5 0.036(5) 0.010(4) 0.026(4) 0.004(3) 0.015(4) 0.000(3)
C26 0.026(4) 0.017(4) 0.029(4) -0.002(3) 0.018(4) 0.003(3)
C30 0.029(4) 0.009(3) 0.024(4) 0.005(3) 0.009(4) 0.003(3)
C24 0.024(4) 0.013(3) 0.019(4) -0.002(3) 0.012(3) -0.004(3)
C9 0.037(5) 0.019(4) 0.048(5) -0.008(4) 0.029(4) -0.014(3)
C28 0.041(5) 0.013(4) 0.043(5) 0.004(3) 0.026(4) 0.011(3)
C10 0.024(4) 0.023(4) 0.037(5) -0.001(4) 0.010(4) -0.008(3)
C38 0.018(4) 0.017(4) 0.035(4) -0.013(3) 0.012(3) -0.007(3)
C29 0.045(5) 0.010(4) 0.029(4) -0.002(3) 0.026(4) 0.001(3)
C16 0.037(5) 0.012(3) 0.031(4) 0.008(3) 0.016(4) 0.005(3)
C14 0.018(4) 0.014(4) 0.034(4) 0.009(3) 0.012(3) 0.005(3)
C17 0.027(4) 0.017(4) 0.025(4) 0.006(3) 0.010(4) -0.001(3)
C25 0.026(4) 0.013(3) 0.020(4) 0.002(3) 0.012(3) -0.001(3)
C39 0.027(4) 0.018(4) 0.028(4) -0.007(3) 0.008(4) 0.003(3)
C40 0.047(5) 0.014(4) 0.034(4) 0.001(3) 0.027(4) 0.000(3)
C32 0.047(5) 0.008(4) 0.028(4) 0.001(3) 0.021(4) -0.002(3)
C33 0.035(5) 0.016(4) 0.034(5) -0.003(3) 0.012(4) -0.011(3)
C23 0.019(4) 0.014(4) 0.028(4) -0.002(3) 0.008(3) 0.000(3)
C15 0.031(5) 0.021(4) 0.032(4) 0.006(3) 0.020(4) 0.007(3)

loop_
_atom_type_symbol
_atom_type_description
_atom_type_scat_dispersion_real
_atom_type_scat_dispersion_imag
_atom_type_scat_source
C C 0.0033 0.0016 'International Tables Vol C Tables 4.2.6.8 and 6.1.1.4'
H H 0.0000 0.0000 'International Tables Vol C Tables 4.2.6.8 and 6.1.1.4'
As As 0.0499 2.0058 'International Tables Vol C Tables 4.2.6.8 and 6.1.1.4'
Cl Cl 0.1484 0.1585 'International Tables Vol C Tables 4.2.6.8 and 6.1.1.4'
F F 0.0171 0.0103 'International Tables Vol C Tables 4.2.6.8 and 6.1.1.4'
O O 0.0106 0.0060 'International Tables Vol C Tables 4.2.6.8 and 6.1.1.4'

loop_
_geom_angle_atom_site_label_1
_geom_angle_atom_site_label_2
_geom_angle_atom_site_label_3
_geom_angle
_geom_angle_site_symmetry_1
_geom_angle_site_symmetry_3
_geom_angle_publ_flag
O1 As1 O2 83.2(2) . . ?
O1 As1 C1 88.3(2) . . ?
O1 As1 C13 102.7(3) . . ?
O1 As1 C12 148.3(3) . . ?
O2 As1 C1 158.6(2) . . ?
O2 As1 C13 96.2(3) . . ?
O2 As1 C12 88.0(2) . . ?
C1 As1 C13 104.9(3) . . ?
C12 As1 C1 89.1(3) . . ?
C12 As1 C13 108.5(3) . . ?
O3 As2 O4 83.1(2) . . ?
O3 As2 C37 103.0(3) . . ?
O3 As2 C36 147.7(3) . . ?
O3 As2 C25 89.0(2) . . ?
O4 As2 C37 95.3(2) . . ?
O4 As2 C36 88.4(3) . . ?
O4 As2 C25 159.8(3) . . ?
C36 As2 C37 108.8(3) . . ?
C36 As2 C25 88.4(3) . . ?
C25 As2 C37 104.7(3) . . ?
C19 O1 As1 110.7(4) . . ?
C48 O3 As2 111.8(4) . . ?
C24 O2 As1 110.1(4) . . ?
C43 O4 As2 109.7(4) . . ?
C20 C21 Cl2 118.4(5) . . ?
C22 C21 Cl2 120.3(5) . . ?
C22 C21 C20 121.3(6) . . ?
C2 C1 As1 129.4(5) . . ?
C2 C1 C6 122.2(6) . . ?
C6 C1 As1 108.3(5) . . ?
C47 C46 Cl6 119.2(5) . . ?
C45 C46 Cl6 120.4(5) . . ?
C45 C46 C47 120.4(6) . . ?
O4 C43 C48 116.2(6) . . ?
O4 C43 C44 123.3(6) . . ?
C48 C43 C44 120.5(6) . . ?
F7 C41 C42 121.3(6) . . ?
F7 C41 C40 119.9(7) . . ?
C40 C41 C42 118.7(6) . . ?
C3 C4 H4 120.2 . . ?
C5 C4 H4 120.2 . . ?
C5 C4 C3 119.6(6) . . ?
O1 C19 C20 123.4(6) . . ?
O1 C19 C24 114.2(6) . . ?
C24 C19 C20 122.5(6) . . ?
C42 C37 As2 120.5(5) . . ?
C38 C37 As2 122.0(5) . . ?
C38 C37 C42 117.5(7) . . ?
O3 C48 C43 114.0(6) . . ?
O3 C48 C47 123.2(6) . . ?
C43 C48 C47 122.8(6) . . ?
C21 C20 Cl1 122.8(5) . . ?
C19 C20 Cl1 119.6(5) . . ?
C19 C20 C21 117.6(6) . . ?
C8 C7 C6 126.4(6) . . ?
C8 C7 C12 117.7(6) . . ?
C12 C7 C6 115.9(6) . . ?
C26 C27 H27 119.8 . . ?
C28 C27 H27 119.8 . . ?
C28 C27 C26 120.3(7) . . ?
C35 C36 As2 128.7(5) . . ?
C35 C36 C31 121.5(6) . . ?
C31 C36 As2 109.6(5) . . ?
C7 C8 H8 119.5 . . ?
C7 C8 C9 121.0(7) . . ?
C9 C8 H8 119.5 . . ?
C21 C22 Cl3 121.1(5) . . ?
C21 C22 C23 121.3(6) . . ?
C23 C22 Cl3 117.6(5) . . ?
C12 C11 H11 120.4 . . ?
C12 C11 C10 119.3(7) . . ?
C10 C11 H11 120.4 . . ?
C18 C13 As1 120.5(5) . . ?
C18 C13 C14 117.4(7) . . ?
C14 C13 As1 122.1(5) . . ?
C35 C34 H34 120.2 . . ?
C35 C34 C33 119.5(7) . . ?
C33 C34 H34 120.2 . . ?
F6 C42 C41 116.0(6) . . ?
F6 C42 C37 122.2(6) . . ?
C37 C42 C41 121.7(6) . . ?
C36 C35 H35 120.4 . . ?
C34 C35 C36 119.2(7) . . ?
C34 C35 H35 120.4 . . ?
C36 C31 C30 115.1(6) . . ?
C32 C31 C36 118.6(7) . . ?
C32 C31 C30 126.2(7) . . ?
C46 C47 Cl5 122.2(5) . . ?
C48 C47 Cl5 120.2(5) . . ?
C48 C47 C46 117.6(6) . . ?
C1 C2 H2 120.7 . . ?
C1 C2 C3 118.6(7) . . ?
C3 C2 H2 120.7 . . ?
F5 C18 C13 122.6(6) . . ?
F5 C18 C17 116.3(6) . . ?
C13 C18 C17 121.1(6) . . ?
C1 C6 C7 117.3(6) . . ?
C1 C6 C5 117.9(6) . . ?
C5 C6 C7 124.7(6) . . ?
C43 C44 Cl8 119.6(5) . . ?
C45 C44 Cl8 123.0(5) . . ?
C45 C44 C43 117.4(6) . . ?
C46 C45 Cl7 120.0(5) . . ?
C46 C45 C44 121.4(6) . . ?
C44 C45 Cl7 118.6(5) . . ?
C7 C12 As1 108.8(5) . . ?
C11 C12 As1 129.0(5) . . ?
C11 C12 C7 122.1(7) . . ?
C4 C3 H3 119.5 . . ?
C2 C3 C4 121.0(7) . . ?
C2 C3 H3 119.5 . . ?
C4 C5 C6 120.6(7) . . ?
C4 C5 H5 119.7 . . ?
C6 C5 H5 119.7 . . ?
C27 C26 H26 120.6 . . ?
C25 C26 C27 118.8(7) . . ?
C25 C26 H26 120.6 . . ?
C29 C30 C31 125.6(6) . . ?
C25 C30 C31 116.9(6) . . ?
C25 C30 C29 117.4(7) . . ?
O2 C24 C19 116.1(6) . . ?
O2 C24 C23 124.0(6) . . ?
C19 C24 C23 119.8(6) . . ?
C8 C9 H9 119.9 . . ?
C10 C9 C8 120.2(7) . . ?
C10 C9 H9 119.9 . . ?
C27 C28 H28 119.8 . . ?
C27 C28 C29 120.5(7) . . ?
C29 C28 H28 119.8 . . ?
C11 C10 H10 120.1 . . ?
C9 C10 C11 119.7(7) . . ?
C9 C10 H10 120.1 . . ?
F10 C38 C37 121.8(7) . . ?
F10 C38 C39 115.7(6) . . ?
C37 C38 C39 122.5(7) . . ?
C30 C29 H29 119.5 . . ?
C28 C29 C30 121.0(7) . . ?
C28 C29 H29 119.5 . . ?
F3 C16 C17 119.2(7) . . ?
F3 C16 C15 120.2(7) . . ?
C15 C16 C17 120.6(7) . . ?
F1 C14 C13 121.0(6) . . ?
F1 C14 C15 117.2(6) . . ?
C15 C14 C13 121.8(7) . . ?
F4 C17 C18 119.7(6) . . ?
F4 C17 C16 120.9(7) . . ?
C16 C17 C18 119.4(7) . . ?
C26 C25 As2 129.3(5) . . ?
C26 C25 C30 121.9(7) . . ?
C30 C25 As2 108.7(5) . . ?
F9 C39 C38 120.4(7) . . ?
F9 C39 C40 121.5(7) . . ?
C40 C39 C38 118.1(7) . . ?
F8 C40 C41 119.6(7) . . ?
F8 C40 C39 119.0(7) . . ?
C39 C40 C41 121.4(7) . . ?
C31 C32 H32 120.2 . . ?
C33 C32 C31 119.6(7) . . ?
C33 C32 H32 120.2 . . ?
C34 C33 H33 119.3 . . ?
C32 C33 C34 121.4(7) . . ?
C32 C33 H33 119.3 . . ?
C22 C23 Cl4 123.7(5) . . ?
C22 C23 C24 117.6(6) . . ?
C24 C23 Cl4 118.7(5) . . ?
F2 C15 C16 121.1(7) . . ?
F2 C15 C14 119.2(7) . . ?
C16 C15 C14 119.7(7) . . ?

loop_
_geom_bond_atom_site_label_1
_geom_bond_atom_site_label_2
_geom_bond_distance
_geom_bond_site_symmetry_2
_geom_bond_publ_flag
As1 O1 1.881(5) . ?
As1 O2 1.905(5) . ?
As1 C1 1.940(6) . ?
As1 C13 1.944(7) . ?
As1 C12 1.935(7) . ?
As2 O3 1.867(5) . ?
As2 O4 1.914(5) . ?
As2 C37 1.951(7) . ?
As2 C36 1.938(7) . ?
As2 C25 1.938(7) . ?
Cl2 C21 1.738(7) . ?
Cl1 C20 1.714(7) . ?
Cl4 C23 1.706(7) . ?
Cl5 C47 1.702(7) . ?
Cl3 C22 1.731(7) . ?
Cl8 C44 1.699(7) . ?
Cl7 C45 1.725(7) . ?
Cl6 C46 1.718(6) . ?
F5 C18 1.310(8) . ?
F6 C42 1.326(8) . ?
F8 C40 1.349(8) . ?
O1 C19 1.360(8) . ?
F3 C16 1.326(8) . ?
F4 C17 1.331(8) . ?
F2 C15 1.327(8) . ?
O3 C48 1.347(8) . ?
F7 C41 1.332(8) . ?
F1 C14 1.319(8) . ?
F9 C39 1.325(8) . ?
F10 C38 1.340(8) . ?
O2 C24 1.335(8) . ?
O4 C43 1.334(8) . ?
C21 C20 1.399(9) . ?
C21 C22 1.366(9) . ?
C1 C2 1.376(9) . ?
C1 C6 1.400(9) . ?
C46 C47 1.412(9) . ?
C46 C45 1.391(9) . ?
C43 C48 1.372(9) . ?
C43 C44 1.414(9) . ?
C41 C42 1.402(10) . ?
C41 C40 1.371(10) . ?
C4 H4 0.9500 . ?
C4 C3 1.397(10) . ?
C4 C5 1.380(10) . ?
C19 C20 1.381(9) . ?
C19 C24 1.369(9) . ?
C37 C42 1.373(10) . ?
C37 C38 1.359(9) . ?
C48 C47 1.379(9) . ?
C7 C8 1.372(9) . ?
C7 C6 1.457(9) . ?
C7 C12 1.416(9) . ?
C27 H27 0.9500 . ?
C27 C26 1.410(9) . ?
C27 C28 1.360(11) . ?
C36 C35 1.391(9) . ?
C36 C31 1.397(9) . ?
C8 H8 0.9500 . ?
C8 C9 1.413(10) . ?
C22 C23 1.397(9) . ?
C11 H11 0.9500 . ?
C11 C12 1.354(9) . ?
C11 C10 1.422(10) . ?
C13 C18 1.382(10) . ?
C13 C14 1.399(9) . ?
C34 H34 0.9500 . ?
C34 C35 1.358(9) . ?
C34 C33 1.398(10) . ?
C35 H35 0.9500 . ?
C31 C30 1.475(10) . ?
C31 C32 1.376(10) . ?
C2 H2 0.9500 . ?
C2 C3 1.382(10) . ?
C18 C17 1.413(10) . ?
C6 C5 1.401(9) . ?
C44 C45 1.402(9) . ?
C3 H3 0.9500 . ?
C5 H5 0.9500 . ?
C26 H26 0.9500 . ?
C26 C25 1.374(9) . ?
C30 C29 1.403(9) . ?
C30 C25 1.399(9) . ?
C24 C23 1.418(9) . ?
C9 H9 0.9500 . ?
C9 C10 1.359(10) . ?
C28 H28 0.9500 . ?
C28 C29 1.380(10) . ?
C10 H10 0.9500 . ?
C38 C39 1.414(10) . ?
C29 H29 0.9500 . ?
C16 C17 1.384(10) . ?
C16 C15 1.362(10) . ?
C14 C15 1.395(10) . ?
C39 C40 1.358(10) . ?
C32 H32 0.9500 . ?
C32 C33 1.374(10) . ?
C33 H33 0.9500 . ?

loop_
_geom_torsion_atom_site_label_1
_geom_torsion_atom_site_label_2
_geom_torsion_atom_site_label_3
_geom_torsion_atom_site_label_4
_geom_torsion
_geom_torsion_site_symmetry_1
_geom_torsion_site_symmetry_2
_geom_torsion_site_symmetry_3
_geom_torsion_site_symmetry_4
_geom_torsion_publ_flag
As1 O1 C19 C20 160.4(5) . . . . ?
As1 O1 C19 C24 -17.9(7) . . . . ?
As1 O2 C24 C19 15.8(7) . . . . ?
As1 O2 C24 C23 -161.5(6) . . . . ?
As1 C1 C2 C3 174.1(5) . . . . ?
As1 C1 C6 C7 7.0(7) . . . . ?
As1 C1 C6 C5 -174.5(5) . . . . ?
As1 C13 C18 F5 1.7(9) . . . . ?
As1 C13 C18 C17 -176.8(5) . . . . ?
As1 C13 C14 F1 -4.1(9) . . . . ?
As1 C13 C14 C15 176.9(5) . . . . ?
As2 O3 C48 C43 16.9(7) . . . . ?
As2 O3 C48 C47 -162.8(5) . . . . ?
As2 O4 C43 C48 -15.5(7) . . . . ?
As2 O4 C43 C44 163.4(6) . . . . ?
As2 C37 C42 F6 -0.1(9) . . . . ?
As2 C37 C42 C41 178.5(5) . . . . ?
As2 C37 C38 F10 0.1(9) . . . . ?
As2 C37 C38 C39 -178.6(5) . . . . ?
As2 C36 C35 C34 174.9(6) . . . . ?
As2 C36 C31 C30 8.5(8) . . . . ?
As2 C36 C31 C32 -174.4(5) . . . . ?
Cl2 C21 C20 Cl1 -0.2(8) . . . . ?
Cl2 C21 C20 C19 178.8(5) . . . . ?
Cl2 C21 C22 Cl3 0.2(8) . . . . ?
Cl2 C21 C22 C23 179.7(5) . . . . ?
Cl3 C22 C23 Cl4 0.4(9) . . . . ?
Cl3 C22 C23 C24 -178.7(5) . . . . ?
Cl8 C44 C45 Cl7 -2.2(9) . . . . ?
Cl8 C44 C45 C46 177.5(5) . . . . ?
Cl6 C46 C47 Cl5 1.7(8) . . . . ?
Cl6 C46 C47 C48 -177.6(5) . . . . ?
Cl6 C46 C45 Cl7 -1.0(8) . . . . ?
Cl6 C46 C45 C44 179.3(5) . . . . ?
F5 C18 C17 F4 0.0(9) . . . . ?
F5 C18 C17 C16 -179.7(6) . . . . ?
O1 C19 C20 Cl1 2.0(10) . . . . ?
O1 C19 C20 C21 -177.1(6) . . . . ?
O1 C19 C24 O2 1.3(9) . . . . ?
O1 C19 C24 C23 178.6(6) . . . . ?
F3 C16 C17 F4 2.0(10) . . . . ?
F3 C16 C17 C18 -178.2(6) . . . . ?
F3 C16 C15 F2 -0.3(11) . . . . ?
F3 C16 C15 C14 178.4(6) . . . . ?
O3 C48 C47 Cl5 -1.4(10) . . . . ?
O3 C48 C47 C46 177.9(6) . . . . ?
F7 C41 C42 F6 -1.1(10) . . . . ?
F7 C41 C42 C37 -179.8(6) . . . . ?
F7 C41 C40 F8 0.3(11) . . . . ?
F7 C41 C40 C39 -179.6(7) . . . . ?
F1 C14 C15 F2 0.5(10) . . . . ?
F1 C14 C15 C16 -178.2(6) . . . . ?
F9 C39 C40 F8 -1.1(11) . . . . ?
F9 C39 C40 C41 178.8(7) . . . . ?
F10 C38 C39 F9 1.8(10) . . . . ?
F10 C38 C39 C40 179.2(6) . . . . ?
O2 As1 O1 C19 20.9(4) . . . . ?
O2 C24 C23 Cl4 -3.7(10) . . . . ?
O2 C24 C23 C22 175.5(6) . . . . ?
O4 As2 O3 C48 -20.1(4) . . . . ?
O4 C43 C48 O3 -0.5(9) . . . . ?
O4 C43 C48 C47 179.3(6) . . . . ?
O4 C43 C44 Cl8 3.5(10) . . . . ?
O4 C43 C44 C45 -177.5(6) . . . . ?
C21 C22 C23 Cl4 -179.2(5) . . . . ?
C21 C22 C23 C24 1.8(10) . . . . ?
C1 As1 O1 C19 -178.8(5) . . . . ?
C1 C2 C3 C4 0.7(11) . . . . ?
C1 C6 C5 C4 -1.3(10) . . . . ?
C43 C48 C47 Cl5 178.9(5) . . . . ?
C43 C48 C47 C46 -1.8(10) . . . . ?
C43 C44 C45 Cl7 178.7(5) . . . . ?
C43 C44 C45 C46 -1.6(10) . . . . ?
C19 C24 C23 Cl4 179.2(5) . . . . ?
C19 C24 C23 C22 -1.7(10) . . . . ?
C37 As2 O3 C48 73.7(5) . . . . ?
C37 C38 C39 F9 -179.3(6) . . . . ?
C37 C38 C39 C40 -2.0(11) . . . . ?
C48 C43 C44 Cl8 -177.7(5) . . . . ?
C48 C43 C44 C45 1.4(10) . . . . ?
C20 C21 C22 Cl3 -179.9(5) . . . . ?
C20 C21 C22 C23 -0.4(11) . . . . ?
C20 C19 C24 O2 -177.1(6) . . . . ?
C20 C19 C24 C23 0.3(11) . . . . ?
C7 C8 C9 C10 0.3(12) . . . . ?
C7 C6 C5 C4 177.0(6) . . . . ?
C27 C26 C25 As2 -176.1(5) . . . . ?
C27 C26 C25 C30 0.1(11) . . . . ?
C27 C28 C29 C30 -0.1(11) . . . . ?
C36 As2 O3 C48 -95.9(6) . . . . ?
C36 C31 C30 C29 177.5(7) . . . . ?
C36 C31 C30 C25 -1.3(9) . . . . ?
C36 C31 C32 C33 -0.6(10) . . . . ?
C8 C7 C6 C1 178.5(7) . . . . ?
C8 C7 C6 C5 0.1(11) . . . . ?
C8 C7 C12 As1 175.5(5) . . . . ?
C8 C7 C12 C11 -1.7(11) . . . . ?
C8 C9 C10 C11 -2.6(12) . . . . ?
C22 C21 C20 Cl1 179.9(5) . . . . ?
C22 C21 C20 C19 -1.1(10) . . . . ?
C13 As1 O1 C19 -73.9(5) . . . . ?
C13 C18 C17 F4 178.6(6) . . . . ?
C13 C18 C17 C16 -1.2(10) . . . . ?
C13 C14 C15 F2 179.5(6) . . . . ?
C13 C14 C15 C16 0.8(11) . . . . ?
C42 C41 C40 F8 178.3(6) . . . . ?
C42 C41 C40 C39 -1.6(11) . . . . ?
C42 C37 C38 F10 -178.7(6) . . . . ?
C42 C37 C38 C39 2.6(10) . . . . ?
C35 C36 C31 C30 -175.4(6) . . . . ?
C35 C36 C31 C32 1.7(11) . . . . ?
C35 C34 C33 C32 3.1(11) . . . . ?
C31 C36 C35 C34 -0.4(11) . . . . ?
C31 C30 C29 C28 -176.3(7) . . . . ?
C31 C30 C25 As2 -6.6(8) . . . . ?
C31 C30 C25 C26 176.4(6) . . . . ?
C31 C32 C33 C34 -1.8(11) . . . . ?
C47 C46 C45 Cl7 179.8(5) . . . . ?
C47 C46 C45 C44 0.1(10) . . . . ?
C2 C1 C6 C7 -176.1(6) . . . . ?
C2 C1 C6 C5 2.4(10) . . . . ?
C18 C13 C14 F1 176.9(6) . . . . ?
C18 C13 C14 C15 -2.1(10) . . . . ?
C6 C1 C2 C3 -2.1(10) . . . . ?
C6 C7 C8 C9 -179.0(7) . . . . ?
C6 C7 C12 As1 -3.7(7) . . . . ?
C6 C7 C12 C11 179.0(6) . . . . ?
C44 C43 C48 O3 -179.4(6) . . . . ?
C44 C43 C48 C47 0.3(11) . . . . ?
C45 C46 C47 Cl5 -179.1(5) . . . . ?
C45 C46 C47 C48 1.6(10) . . . . ?
C12 As1 O1 C19 95.8(6) . . . . ?
C12 C7 C8 C9 1.8(10) . . . . ?
C12 C7 C6 C1 -2.3(9) . . . . ?
C12 C7 C6 C5 179.4(7) . . . . ?
C12 C11 C10 C9 2.7(11) . . . . ?
C3 C4 C5 C6 0.1(11) . . . . ?
C5 C4 C3 C2 0.3(11) . . . . ?
C26 C27 C28 C29 -2.3(12) . . . . ?
C30 C31 C32 C33 176.2(7) . . . . ?
C24 C19 C20 Cl1 -179.8(5) . . . . ?
C24 C19 C20 C21 1.1(10) . . . . ?
C28 C27 C26 C25 2.3(11) . . . . ?
C10 C11 C12 As1 -177.2(6) . . . . ?
C10 C11 C12 C7 -0.5(11) . . . . ?
C38 C37 C42 F6 178.7(6) . . . . ?
C38 C37 C42 C41 -2.7(10) . . . . ?
C38 C39 C40 F8 -178.4(6) . . . . ?
C38 C39 C40 C41 1.4(11) . . . . ?
C29 C30 C25 As2 174.5(5) . . . . ?
C29 C30 C25 C26 -2.5(10) . . . . ?
C14 C13 C18 F5 -179.3(6) . . . . ?
C14 C13 C18 C17 2.2(10) . . . . ?
C17 C16 C15 F2 -178.3(7) . . . . ?
C17 C16 C15 C14 0.4(11) . . . . ?
C25 As2 O3 C48 178.6(5) . . . . ?
C25 C30 C29 C28 2.5(10) . . . . ?
C40 C41 C42 F6 -179.1(6) . . . . ?
C40 C41 C42 C37 2.2(11) . . . . ?
C32 C31 C30 C29 0.7(12) . . . . ?
C32 C31 C30 C25 -178.1(7) . . . . ?
C33 C34 C35 C36 -2.0(11) . . . . ?
C15 C16 C17 F4 -179.9(6) . . . . ?
C15 C16 C17 C18 -0.2(11) . . . . ?

loop_
_twin_individual_id
_twin_individual_mass_fraction_refined
1 0.9413(8)
2 0.0587(8)
